data_2002222
loop_
_publ_author_name
'Muschick, M'
'Mueller-Buschbaum, Hk'

_publ_section_title
;
Zur Verbindungsbildung von Me O : Me2 O3, II. Ueber Sr Ca2 Yb10 O18 und
Sr Ca2 Lu10 O18
;
_journal_name_full
;
Zeitschrift fuer Naturforschung, Teil B. Anorganische Chemie,
Organische Chemie (2,1947-32,1977)
;
_journal_page_first 1064
_journal_page_last 1066
_journal_volume 31
_journal_year 1976
_chemical_formula_structural 'Sr Ca2 Yb10 O18'
_chemical_formula_sum 'Ca2 O18 Sr Yb10'
_chemical_name_systematic 'Strontium dicalcium decaytterbium oxide'
_space_group_IT_number 173
_symmetry_cell_setting hexagonal
_symmetry_Int_Tables_number 173
_symmetry_space_group_name_Hall 'P 6c'
_symmetry_space_group_name_H-M 'P 63'
_cell_angle_alpha 90
_cell_angle_beta 90
_cell_angle_gamma 120
_cell_formula_units_Z 2
_cell_length_a 17.452
_cell_length_b 17.452
_cell_length_c 3.33
_cell_volume 878.3
_refine_ls_R_factor_all 0.065
_cod_database_code 2002222

loop_
_symmetry_equiv_pos_as_xyz
x,y,z
-y,x-y,z
y-x,-x,z
-x,-y,1/2+z
y,y-x,1/2+z
x-y,x,1/2+z

loop_
_atom_site_label
_atom_site_type_symbol
_atom_site_symmetry_multiplicity
_atom_site_Wyckoff_symbol
_atom_site_fract_x
_atom_site_fract_y
_atom_site_fract_z
_atom_site_occupancy
_atom_site_attached_hydrogens
_atom_site_calc_flag
Sr1 Sr2+ 2 b 0.3333 0.6667 0. 1. 0 d
Ca1 Ca2+ 6 c 0.3222 -0.0027 0.75 0.6667 0 d
Yb1 Yb3+ 6 c 0.3222 -0.0027 0.75 0.3333 0 d
Yb2 Yb3+ 6 c 0.1174 -0.1099 0.25 1. 0 d
Yb3 Yb3+ 6 c 0.4462 0.5457 0.25 1. 0 d
Yb4 Yb3+ 6 c 0.7818 0.2177 0.25 1. 0 d
O1 O2- 6 c 0.1518 0.1255 0.25 1. 0 d
O2 O2- 6 c 0.5023 0.8065 0.25 1. 0 d
O3 O2- 6 c 0.8313 0.4713 0.25 1. 0 d
O4 O2- 6 c 0.3072 0.0841 0.25 1. 0 d
O5 O2- 6 c 0.6415 0.757 0.25 1. 0 d
O6 O2- 6 c 0.9757 0.425 0.25 1. 0 d

loop_
_atom_type_symbol
_atom_type_oxidation_number
Sr2+ 2.000
Ca2+ 2.000
Yb3+ 3.000
O2- -2.000
